data_7127157
loop_
_publ_author_name
'\<Skoch, Karel'
'Daniliuc, Constantin G.'
'Kehr, Gerald'
'Erker, Gerhard'

_publ_section_title
;
 Using the FpXylBH<sub>2</sub>&#x2022;SMe<sub>2</sub> reagent for the
 regioselective synthesis of cyclic bis(alkenyl)boranes.
;
_journal_issue 81
_journal_name_full 'Chemical communications (Cambridge, England)'
_journal_page_first 12178
_journal_page_last 12181
_journal_paper_doi 10.1039/d0cc05230b
_journal_volume 56
_journal_year 2020
_chemical_formula_sum 'C35 H34 B F6 N'
_chemical_formula_weight 593.44
_space_group_crystal_system monoclinic
_space_group_IT_number 14
_space_group_name_Hall '-P 2ybc'
_space_group_name_H-M_alt 'P 1 21/c 1'
_atom_sites_solution_hydrogens geom
_audit_creation_method 'APEX3 v2019.1-0'
_audit_update_record
;
2020-07-16 deposited with the CCDC.	2020-09-02 downloaded from the CCDC.
;
_cell_angle_alpha 90
_cell_angle_beta 103.1290(10)
_cell_angle_gamma 90
_cell_formula_units_Z 4
_cell_length_a 10.3110(3)
_cell_length_b 14.3855(5)
_cell_length_c 21.2243(7)
_cell_measurement_reflns_used 9547
_cell_measurement_temperature 100.(2)
_cell_measurement_theta_max 26.7331
_cell_measurement_theta_min 2.4266
_cell_volume 3065.89(17)
_computing_cell_refinement 'SAINT V8.40A (Bruker Nano, Inc., 2019)'
_computing_data_collection 'APEX3 v2019.1-0'
_computing_data_reduction 'SAINT V8.40A (Bruker Nano, Inc., 2019)'
_computing_molecular_graphics 'shelXle (C.B. Huebschle, rev 958)'
_computing_structure_refinement 'SHELXL-2018/3 (Sheldrick, 2018)'
_computing_structure_solution 'SHELXT 2014/5 (Sheldrick, 2014)'
_diffrn_ambient_temperature 100.(2)
_diffrn_detector_area_resol_mean 7.3910
_diffrn_measured_fraction_theta_full 0.996
_diffrn_measured_fraction_theta_max 0.996
_diffrn_measurement_device_type 'Bruker D8 Venture PHOTON III Diffractometer'
_diffrn_measurement_method 'phi / omega scans'
_diffrn_radiation_monochromator 'MX mirror'
_diffrn_radiation_type MoK\a
_diffrn_radiation_wavelength 0.71073
_diffrn_reflns_av_R_equivalents 0.0408
_diffrn_reflns_av_unetI/netI 0.0205
_diffrn_reflns_limit_h_max 13
_diffrn_reflns_limit_h_min -13
_diffrn_reflns_limit_k_max 18
_diffrn_reflns_limit_k_min -18
_diffrn_reflns_limit_l_max 26
_diffrn_reflns_limit_l_min -26
_diffrn_reflns_number 55787
_diffrn_reflns_theta_full 26.74
_diffrn_reflns_theta_max 26.74
_diffrn_reflns_theta_min 2.03
_diffrn_source 'Mo Ims'
_diffrn_source_type 'micro focus tube'
_exptl_absorpt_coefficient_mu 0.099
_exptl_absorpt_correction_T_max 0.99
_exptl_absorpt_correction_T_min 0.91
_exptl_absorpt_correction_type multi-scan
_exptl_absorpt_process_details
;
SADABS-2016/2 Bruker AXS area detector scaling and absorption correction.
Krause, L., Herbst-Irmer, R., Sheldrick G.M. & Stalke D.,
J. Appl. Cryst. 48 (2015) 3-10
;
_exptl_crystal_colour colourless
_exptl_crystal_density_diffrn 1.286
_exptl_crystal_density_method 'not measured'
_exptl_crystal_description prism
_exptl_crystal_F_000 1240
_exptl_crystal_size_max 0.278
_exptl_crystal_size_mid 0.157
_exptl_crystal_size_min 0.084
_refine_diff_density_max 0.347
_refine_diff_density_min -0.213
_refine_ls_extinction_method none
_refine_ls_goodness_of_fit_ref 1.045
_refine_ls_hydrogen_treatment constr
_refine_ls_matrix_type full
_refine_ls_number_parameters 394
_refine_ls_number_reflns 6498
_refine_ls_number_restraints 0
_refine_ls_restrained_S_all 1.045
_refine_ls_R_factor_all 0.0461
_refine_ls_R_factor_gt 0.0393
_refine_ls_shift/su_max 0.000
_refine_ls_shift/su_mean 0.000
_refine_ls_structure_factor_coef Fsqd
_refine_ls_weighting_details 'w=1/[\s^2^(Fo^2^)+(0.0570P)^2^+1.2039P] where P=(Fo^2^+2Fc^2^)/3'
_refine_ls_weighting_scheme calc
_refine_ls_wR_factor_gt 0.1032
_refine_ls_wR_factor_ref 0.1091
_reflns_number_gt 5553
_reflns_number_total 6498
_reflns_threshold_expression 'I > 2\s(I)'
_cod_data_source_file d0cc05230b2.cif
_cod_data_source_block erk9862
_cod_depositor_comments
;
The following automatic conversions were performed:

data item '_exptl_absorpt_correction_type' value 'Multi-Scan' was
changed to 'multi-scan' in accordance with the
/home/data/users/saulius/crontab/automatic-downloads/rss-feeds/RSC/lib/dictionaries/cif_core.dic
dictionary named 'cif_core.dic' version 2.4.2 last updated on
2011-04-26.

Automatic conversion script
Id: cif_fix_values 7556 2019-12-06 15:28:31Z antanas 

 Adding full bibliography for 7127153--7127160.cif.
;
_cod_database_code 7127157

loop_
_space_group_symop_operation_xyz
'x, y, z'
'-x, y+1/2, -z+1/2'
'-x, -y, -z'
'x, -y-1/2, z-1/2'

loop_
_atom_site_type_symbol
_atom_site_label
_atom_site_fract_x
_atom_site_fract_y
_atom_site_fract_z
_atom_site_U_iso_or_equiv
_atom_site_adp_type
_atom_site_calc_flag
_atom_site_refinement_flags_adp
_atom_site_refinement_flags_occupancy
_atom_site_refinement_flags_posn
_atom_site_occupancy
_atom_site_disorder_assembly
_atom_site_disorder_group
B B1 0.34390(13) 0.36704(9) 0.35599(6) 0.0159(3) Uani d . . . 1 . .
N N51 0.37128(10) 0.47872(7) 0.35147(5) 0.0173(2) Uani d . . . 1 . .
C C1 0.17318(12) 0.28522(8) 0.26166(6) 0.0187(2) Uani d . . . 1 . .
H H1 0.113293 0.297051 0.288763 0.022 Uiso calc U . R 1 . .
C C2 0.28946(12) 0.33134(8) 0.28126(6) 0.0171(2) Uani d . . . 1 . .
C C4 0.49140(12) 0.31871(8) 0.37763(6) 0.0161(2) Uani d . . . 1 . .
C C3 0.52572(12) 0.26322(8) 0.42991(6) 0.0165(2) Uani d . . . 1 . .
H H3 0.469769 0.271928 0.45935 0.02 Uiso calc U . R 1 . .
C C11 0.38325(12) 0.35276(8) 0.23921(6) 0.0178(2) Uani d . . . 1 . .
C C12 0.33523(13) 0.38068(9) 0.17585(6) 0.0216(3) Uani d . . . 1 . .
H H12 0.241777 0.380744 0.158572 0.026 Uiso calc U . R 1 . .
C C13 0.42033(14) 0.40906(9) 0.13606(6) 0.0242(3) Uani d . . . 1 . .
H H13 0.384096 0.425117 0.092171 0.029 Uiso calc U . R 1 . .
C C14 0.55460(14) 0.41353(9) 0.16036(6) 0.0236(3) Uani d . . . 1 . .
H H14 0.611509 0.431627 0.133047 0.028 Uiso calc U . R 1 . .
C C15 0.60981(13) 0.39135(8) 0.22614(6) 0.0205(3) Uani d . . . 1 . .
C C16 0.74821(13) 0.40226(9) 0.25294(7) 0.0242(3) Uani d . . . 1 . .
H H16 0.8058 0.419942 0.225866 0.029 Uiso calc U . R 1 . .
C C17 0.79911(13) 0.38751(9) 0.31740(7) 0.0248(3) Uani d . . . 1 . .
H H17 0.891522 0.396138 0.335203 0.03 Uiso calc U . R 1 . .
C C18 0.71417(13) 0.35941(9) 0.35758(6) 0.0210(3) Uani d . . . 1 . .
H H18 0.750224 0.352532 0.402683 0.025 Uiso calc U . R 1 . .
C C19 0.58015(12) 0.34156(8) 0.33339(6) 0.0173(2) Uani d . . . 1 . .
C C20 0.52405(12) 0.36002(8) 0.26627(6) 0.0176(2) Uani d . . . 1 . .
C C21 0.11472(13) 0.21863(9) 0.20645(6) 0.0218(3) Uani d . . . 1 . .
C C22 0.05811(14) 0.13681(10) 0.23904(7) 0.0286(3) Uani d . . . 1 . .
H H22A 0.130757 0.10586 0.269658 0.043 Uiso calc U . R 1 . .
H H22B 0.014869 0.092294 0.205932 0.043 Uiso calc U . R 1 . .
H H22C -0.007185 0.160386 0.262205 0.043 Uiso calc U . R 1 . .
C C23 -0.00158(14) 0.26437(11) 0.15816(7) 0.0300(3) Uani d . . . 1 . .
H H23A -0.067724 0.286754 0.181234 0.045 Uiso calc U . R 1 . .
H H23B -0.042978 0.218707 0.125475 0.045 Uiso calc U . R 1 . .
H H23C 0.031816 0.316825 0.136972 0.045 Uiso calc U . R 1 . .
C C24 0.21535(14) 0.17692(10) 0.17104(7) 0.0267(3) Uani d . . . 1 . .
H H24A 0.240389 0.224008 0.142606 0.04 Uiso calc U . R 1 . .
H H24B 0.175058 0.12356 0.145132 0.04 Uiso calc U . R 1 . .
H H24C 0.294855 0.156569 0.202764 0.04 Uiso calc U . R 1 . .
C C31 0.63270(12) 0.18974(8) 0.45336(6) 0.0185(2) Uani d . . . 1 . .
C C32 0.55793(13) 0.10793(9) 0.47627(6) 0.0225(3) Uani d . . . 1 . .
H H32A 0.513376 0.129731 0.509679 0.034 Uiso calc U . R 1 . .
H H32B 0.621533 0.058795 0.494132 0.034 Uiso calc U . R 1 . .
H H32C 0.491455 0.083344 0.439516 0.034 Uiso calc U . R 1 . .
C C33 0.73573(13) 0.22590(10) 0.51269(7) 0.0255(3) Uani d . . . 1 . .
H H33A 0.788147 0.275892 0.499261 0.038 Uiso calc U . R 1 . .
H H33B 0.79508 0.17501 0.531637 0.038 Uiso calc U . R 1 . .
H H33C 0.689463 0.249789 0.544873 0.038 Uiso calc U . R 1 . .
C C34 0.70227(13) 0.15128(9) 0.40212(6) 0.0229(3) Uani d . . . 1 . .
H H34A 0.635461 0.136596 0.362594 0.034 Uiso calc U . R 1 . .
H H34B 0.751504 0.094767 0.418613 0.034 Uiso calc U . R 1 . .
H H34C 0.764248 0.197928 0.39245 0.034 Uiso calc U . R 1 . .
C C41 0.24632(12) 0.33452(8) 0.40365(6) 0.0168(2) Uani d . . . 1 . .
C C42 0.18239(12) 0.38143(9) 0.44648(6) 0.0194(3) Uani d . . . 1 . .
C C43 0.10480(14) 0.33526(10) 0.48346(6) 0.0251(3) Uani d . . . 1 . .
H H43 0.064143 0.370044 0.511796 0.03 Uiso calc U . R 1 . .
C C44 0.08703(13) 0.24049(10) 0.47913(7) 0.0260(3) Uani d . . . 1 . .
H H44 0.033911 0.209503 0.503781 0.031 Uiso calc U . R 1 . .
C C45 0.14879(12) 0.19126(9) 0.43778(6) 0.0212(3) Uani d . . . 1 . .
C C46 0.22598(12) 0.23692(9) 0.40195(6) 0.0183(2) Uani d . . . 1 . .
H H46 0.267685 0.200835 0.374674 0.022 Uiso calc U . R 1 . .
C C47 0.19396(13) 0.48525(9) 0.45615(6) 0.0229(3) Uani d . . . 1 . .
C C48 0.12763(13) 0.08791(10) 0.43168(7) 0.0259(3) Uani d . . . 1 . .
C C52 0.29573(13) 0.53203(9) 0.30502(6) 0.0227(3) Uani d . . . 1 . .
H H52 0.220111 0.505371 0.276747 0.027 Uiso calc U . R 1 . .
C C53 0.32550(15) 0.62448(9) 0.29748(7) 0.0280(3) Uani d . . . 1 . .
H H53 0.271186 0.660713 0.264278 0.034 Uiso calc U . R 1 . .
C C54 0.43518(15) 0.66375(9) 0.33875(7) 0.0287(3) Uani d . . . 1 . .
H H54 0.457271 0.727122 0.334184 0.034 Uiso calc U . R 1 . .
C C55 0.51229(14) 0.60922(9) 0.38684(7) 0.0254(3) Uani d . . . 1 . .
H H55 0.58716 0.634875 0.416226 0.03 Uiso calc U . R 1 . .
C C56 0.47848(13) 0.51704(9) 0.39132(6) 0.0202(3) Uani d . . . 1 . .
H H56 0.532632 0.479286 0.423601 0.024 Uiso calc U . R 1 . .
F F1 0.32093(8) 0.51407(6) 0.47502(4) 0.02799(19) Uani d . . . 1 . .
F F2 0.13982(9) 0.53303(5) 0.40205(4) 0.0321(2) Uani d . . . 1 . .
F F3 0.13345(9) 0.51632(6) 0.50181(5) 0.0360(2) Uani d . . . 1 . .
F F4 0.00628(9) 0.06597(6) 0.39672(5) 0.0425(2) Uani d . . . 1 . .
F F5 0.13917(11) 0.04682(6) 0.48945(5) 0.0454(3) Uani d . . . 1 . .
F F6 0.21432(8) 0.04502(5) 0.40297(5) 0.0329(2) Uani d . . . 1 . .

loop_
_atom_site_aniso_label
_atom_site_aniso_U_11
_atom_site_aniso_U_22
_atom_site_aniso_U_33
_atom_site_aniso_U_12
_atom_site_aniso_U_13
_atom_site_aniso_U_23
B1 0.0179(6) 0.0109(6) 0.0187(6) 0.0005(5) 0.0040(5) -0.0002(5)
N51 0.0205(5) 0.0120(5) 0.0204(5) 0.0018(4) 0.0062(4) 0.0005(4)
C1 0.0197(6) 0.0165(6) 0.0197(6) 0.0025(5) 0.0038(5) 0.0004(5)
C2 0.0192(6) 0.0126(5) 0.0192(6) 0.0029(4) 0.0038(4) 0.0013(4)
C4 0.0175(6) 0.0114(5) 0.0192(6) -0.0007(4) 0.0034(4) -0.0023(4)
C3 0.0165(5) 0.0133(5) 0.0195(6) 0.0000(4) 0.0037(4) -0.0020(4)
C11 0.0236(6) 0.0110(5) 0.0193(6) 0.0008(4) 0.0056(5) -0.0011(4)
C12 0.0258(6) 0.0162(6) 0.0223(6) 0.0013(5) 0.0046(5) 0.0002(5)
C13 0.0371(7) 0.0169(6) 0.0194(6) 0.0020(5) 0.0081(5) 0.0024(5)
C14 0.0346(7) 0.0152(6) 0.0247(6) -0.0014(5) 0.0144(5) 0.0013(5)
C15 0.0272(6) 0.0111(5) 0.0255(6) -0.0004(5) 0.0107(5) -0.0009(5)
C16 0.0267(7) 0.0167(6) 0.0332(7) -0.0043(5) 0.0150(6) -0.0010(5)
C17 0.0203(6) 0.0205(6) 0.0343(7) -0.0038(5) 0.0080(5) -0.0016(5)
C18 0.0224(6) 0.0157(6) 0.0245(6) -0.0010(5) 0.0045(5) 0.0002(5)
C19 0.0199(6) 0.0096(5) 0.0232(6) 0.0007(4) 0.0066(5) 0.0002(4)
C20 0.0230(6) 0.0093(5) 0.0216(6) 0.0002(4) 0.0073(5) -0.0012(4)
C21 0.0208(6) 0.0208(6) 0.0220(6) -0.0017(5) 0.0009(5) -0.0031(5)
C22 0.0287(7) 0.0253(7) 0.0298(7) -0.0083(6) 0.0025(6) -0.0036(6)
C23 0.0270(7) 0.0314(7) 0.0270(7) 0.0012(6) -0.0034(5) -0.0025(6)
C24 0.0283(7) 0.0227(7) 0.0290(7) -0.0012(5) 0.0061(5) -0.0080(5)
C31 0.0187(6) 0.0159(6) 0.0204(6) 0.0013(5) 0.0029(5) 0.0015(4)
C32 0.0243(6) 0.0170(6) 0.0263(6) 0.0026(5) 0.0061(5) 0.0055(5)
C33 0.0227(6) 0.0244(7) 0.0262(7) 0.0018(5) -0.0010(5) -0.0003(5)
C34 0.0248(6) 0.0168(6) 0.0289(7) 0.0044(5) 0.0099(5) 0.0016(5)
C41 0.0151(5) 0.0172(6) 0.0169(5) 0.0024(4) 0.0010(4) 0.0013(4)
C42 0.0181(6) 0.0200(6) 0.0190(6) 0.0033(5) 0.0019(5) 0.0006(5)
C43 0.0262(7) 0.0268(7) 0.0246(6) 0.0066(5) 0.0107(5) 0.0021(5)
C44 0.0247(7) 0.0277(7) 0.0292(7) 0.0043(5) 0.0139(5) 0.0083(5)
C45 0.0190(6) 0.0190(6) 0.0252(6) 0.0024(5) 0.0043(5) 0.0057(5)
C46 0.0166(6) 0.0181(6) 0.0202(6) 0.0025(4) 0.0043(4) 0.0013(5)
C47 0.0225(6) 0.0236(7) 0.0234(6) 0.0021(5) 0.0067(5) -0.0046(5)
C48 0.0218(6) 0.0226(7) 0.0358(7) 0.0015(5) 0.0114(5) 0.0077(5)
C52 0.0238(6) 0.0188(6) 0.0250(6) 0.0043(5) 0.0047(5) 0.0021(5)
C53 0.0335(7) 0.0182(6) 0.0328(7) 0.0074(5) 0.0088(6) 0.0075(5)
C54 0.0368(8) 0.0127(6) 0.0396(8) -0.0007(5) 0.0150(6) 0.0030(5)
C55 0.0268(7) 0.0168(6) 0.0334(7) -0.0035(5) 0.0089(5) -0.0021(5)
C56 0.0216(6) 0.0165(6) 0.0227(6) 0.0006(5) 0.0059(5) 0.0000(5)
F1 0.0266(4) 0.0304(4) 0.0266(4) -0.0053(3) 0.0054(3) -0.0085(3)
F2 0.0371(5) 0.0182(4) 0.0370(5) 0.0084(3) 0.0000(4) 0.0019(3)
F3 0.0407(5) 0.0288(5) 0.0458(5) -0.0020(4) 0.0247(4) -0.0153(4)
F4 0.0243(4) 0.0246(4) 0.0761(7) -0.0033(3) 0.0062(4) -0.0016(4)
F5 0.0697(7) 0.0255(5) 0.0466(6) 0.0036(4) 0.0251(5) 0.0169(4)
F6 0.0324(5) 0.0168(4) 0.0550(6) 0.0024(3) 0.0216(4) 0.0026(4)

loop_
_atom_type_symbol
_atom_type_description
_atom_type_scat_dispersion_real
_atom_type_scat_dispersion_imag
_atom_type_scat_source
C C 0.0033 0.0016 'International Tables Vol C Tables 4.2.6.8 and 6.1.1.4'
H H 0.0000 0.0000 'International Tables Vol C Tables 4.2.6.8 and 6.1.1.4'
B B 0.0013 0.0007 'International Tables Vol C Tables 4.2.6.8 and 6.1.1.4'
F F 0.0171 0.0103 'International Tables Vol C Tables 4.2.6.8 and 6.1.1.4'
N N 0.0061 0.0033 'International Tables Vol C Tables 4.2.6.8 and 6.1.1.4'

loop_
_geom_angle_atom_site_label_1
_geom_angle_atom_site_label_2
_geom_angle_atom_site_label_3
_geom_angle_site_symmetry_1
_geom_angle_site_symmetry_3
_geom_angle
_geom_angle_publ_flag
N51 B1 C2 . . 106.03(9) ?
N51 B1 C4 . . 105.72(9) ?
C2 B1 C4 . . 103.29(9) ?
N51 B1 C41 . . 116.85(10) ?
C2 B1 C41 . . 112.47(10) ?
C4 B1 C41 . . 111.37(10) ?
C56 N51 C52 . . 118.78(11) ?
C56 N51 B1 . . 119.49(10) ?
C52 N51 B1 . . 121.47(10) ?
C2 C1 C21 . . 135.43(11) ?
C2 C1 H1 . . 112.3 ?
C21 C1 H1 . . 112.3 ?
C1 C2 C11 . . 124.67(11) ?
C1 C2 B1 . . 122.44(11) ?
C11 C2 B1 . . 112.86(10) ?
C3 C4 C19 . . 124.47(11) ?
C3 C4 B1 . . 122.35(11) ?
C19 C4 B1 . . 113.17(10) ?
C4 C3 C31 . . 135.52(11) ?
C4 C3 H3 . . 112.2 ?
C31 C3 H3 . . 112.2 ?
C12 C11 C20 . . 118.23(11) ?
C12 C11 C2 . . 120.33(11) ?
C20 C11 C2 . . 120.63(11) ?
C11 C12 C13 . . 122.19(12) ?
C11 C12 H12 . . 118.9 ?
C13 C12 H12 . . 118.9 ?
C14 C13 C12 . . 120.23(12) ?
C14 C13 H13 . . 119.9 ?
C12 C13 H13 . . 119.9 ?
C13 C14 C15 . . 120.46(12) ?
C13 C14 H14 . . 119.8 ?
C15 C14 H14 . . 119.8 ?
C14 C15 C16 . . 120.76(12) ?
C14 C15 C20 . . 119.46(12) ?
C16 C15 C20 . . 119.76(12) ?
C17 C16 C15 . . 120.44(12) ?
C17 C16 H16 . . 119.8 ?
C15 C16 H16 . . 119.8 ?
C16 C17 C18 . . 119.94(12) ?
C16 C17 H17 . . 120.0 ?
C18 C17 H17 . . 120.0 ?
C19 C18 C17 . . 122.17(12) ?
C19 C18 H18 . . 118.9 ?
C17 C18 H18 . . 118.9 ?
C18 C19 C20 . . 118.50(11) ?
C18 C19 C4 . . 120.78(11) ?
C20 C19 C4 . . 119.98(11) ?
C15 C20 C19 . . 118.96(11) ?
C15 C20 C11 . . 119.25(11) ?
C19 C20 C11 . . 121.70(11) ?
C1 C21 C24 . . 115.33(11) ?
C1 C21 C23 . . 110.81(11) ?
C24 C21 C23 . . 110.64(11) ?
C1 C21 C22 . . 104.93(10) ?
C24 C21 C22 . . 106.71(11) ?
C23 C21 C22 . . 107.93(11) ?
C21 C22 H22A . . 109.5 ?
C21 C22 H22B . . 109.5 ?
H22A C22 H22B . . 109.5 ?
C21 C22 H22C . . 109.5 ?
H22A C22 H22C . . 109.5 ?
H22B C22 H22C . . 109.5 ?
C21 C23 H23A . . 109.5 ?
C21 C23 H23B . . 109.5 ?
H23A C23 H23B . . 109.5 ?
C21 C23 H23C . . 109.5 ?
H23A C23 H23C . . 109.5 ?
H23B C23 H23C . . 109.5 ?
C21 C24 H24A . . 109.5 ?
C21 C24 H24B . . 109.5 ?
H24A C24 H24B . . 109.5 ?
C21 C24 H24C . . 109.5 ?
H24A C24 H24C . . 109.5 ?
H24B C24 H24C . . 109.5 ?
C3 C31 C34 . . 115.95(10) ?
C3 C31 C33 . . 110.20(10) ?
C34 C31 C33 . . 110.73(10) ?
C3 C31 C32 . . 104.76(10) ?
C34 C31 C32 . . 107.17(10) ?
C33 C31 C32 . . 107.50(10) ?
C31 C32 H32A . . 109.5 ?
C31 C32 H32B . . 109.5 ?
H32A C32 H32B . . 109.5 ?
C31 C32 H32C . . 109.5 ?
H32A C32 H32C . . 109.5 ?
H32B C32 H32C . . 109.5 ?
C31 C33 H33A . . 109.5 ?
C31 C33 H33B . . 109.5 ?
H33A C33 H33B . . 109.5 ?
C31 C33 H33C . . 109.5 ?
H33A C33 H33C . . 109.5 ?
H33B C33 H33C . . 109.5 ?
C31 C34 H34A . . 109.5 ?
C31 C34 H34B . . 109.5 ?
H34A C34 H34B . . 109.5 ?
C31 C34 H34C . . 109.5 ?
H34A C34 H34C . . 109.5 ?
H34B C34 H34C . . 109.5 ?
C42 C41 C46 . . 113.70(11) ?
C42 C41 B1 . . 134.41(11) ?
C46 C41 B1 . . 111.87(10) ?
C43 C42 C41 . . 122.79(12) ?
C43 C42 C47 . . 115.37(11) ?
C41 C42 C47 . . 121.83(11) ?
C44 C43 C42 . . 120.94(12) ?
C44 C43 H43 . . 119.5 ?
C42 C43 H43 . . 119.5 ?
C43 C44 C45 . . 118.29(12) ?
C43 C44 H44 . . 120.9 ?
C45 C44 H44 . . 120.9 ?
C46 C45 C44 . . 120.53(12) ?
C46 C45 C48 . . 120.78(12) ?
C44 C45 C48 . . 118.67(12) ?
C45 C46 C41 . . 123.74(11) ?
C45 C46 H46 . . 118.1 ?
C41 C46 H46 . . 118.1 ?
F3 C47 F1 . . 105.25(10) ?
F3 C47 F2 . . 105.96(11) ?
F1 C47 F2 . . 106.48(11) ?
F3 C47 C42 . . 113.12(11) ?
F1 C47 C42 . . 112.79(11) ?
F2 C47 C42 . . 112.63(11) ?
F4 C48 F6 . . 105.96(12) ?
F4 C48 F5 . . 106.27(11) ?
F6 C48 F5 . . 106.41(11) ?
F4 C48 C45 . . 112.31(11) ?
F6 C48 C45 . . 113.29(11) ?
F5 C48 C45 . . 112.08(12) ?
N51 C52 C53 . . 121.69(13) ?
N51 C52 H52 . . 119.2 ?
C53 C52 H52 . . 119.2 ?
C52 C53 C54 . . 119.37(13) ?
C52 C53 H53 . . 120.3 ?
C54 C53 H53 . . 120.3 ?
C53 C54 C55 . . 119.00(12) ?
C53 C54 H54 . . 120.5 ?
C55 C54 H54 . . 120.5 ?
C56 C55 C54 . . 118.88(13) ?
C56 C55 H55 . . 120.6 ?
C54 C55 H55 . . 120.6 ?
N51 C56 C55 . . 122.27(12) ?
N51 C56 H56 . . 118.9 ?
C55 C56 H56 . . 118.9 ?

loop_
_geom_bond_atom_site_label_1
_geom_bond_atom_site_label_2
_geom_bond_site_symmetry_2
_geom_bond_distance
_geom_bond_publ_flag
B1 N51 . 1.6378(16) ?
B1 C2 . 1.6401(17) ?
B1 C4 . 1.6401(17) ?
B1 C41 . 1.6482(17) ?
N51 C56 . 1.3476(16) ?
N51 C52 . 1.3483(16) ?
C1 C2 . 1.3506(17) ?
C1 C21 . 1.5275(17) ?
C1 H1 . 0.95 ?
C2 C11 . 1.4895(17) ?
C4 C3 . 1.3474(17) ?
C4 C19 . 1.4891(16) ?
C3 C31 . 1.5273(16) ?
C3 H3 . 0.95 ?
C11 C12 . 1.3829(18) ?
C11 C20 . 1.4386(18) ?
C12 C13 . 1.4094(18) ?
C12 H12 . 0.95 ?
C13 C14 . 1.365(2) ?
C13 H13 . 0.95 ?
C14 C15 . 1.4191(19) ?
C14 H14 . 0.95 ?
C15 C16 . 1.4199(19) ?
C15 C20 . 1.4328(17) ?
C16 C17 . 1.366(2) ?
C16 H16 . 0.95 ?
C17 C18 . 1.4132(18) ?
C17 H17 . 0.95 ?
C18 C19 . 1.3845(17) ?
C18 H18 . 0.95 ?
C19 C20 . 1.4353(17) ?
C21 C24 . 1.5349(18) ?
C21 C23 . 1.5373(18) ?
C21 C22 . 1.5452(18) ?
C22 H22A . 0.98 ?
C22 H22B . 0.98 ?
C22 H22C . 0.98 ?
C23 H23A . 0.98 ?
C23 H23B . 0.98 ?
C23 H23C . 0.98 ?
C24 H24A . 0.98 ?
C24 H24B . 0.98 ?
C24 H24C . 0.98 ?
C31 C34 . 1.5356(17) ?
C31 C33 . 1.5417(17) ?
C31 C32 . 1.5447(17) ?
C32 H32A . 0.98 ?
C32 H32B . 0.98 ?
C32 H32C . 0.98 ?
C33 H33A . 0.98 ?
C33 H33B . 0.98 ?
C33 H33C . 0.98 ?
C34 H34A . 0.98 ?
C34 H34B . 0.98 ?
C34 H34C . 0.98 ?
C41 C42 . 1.4101(17) ?
C41 C46 . 1.4189(17) ?
C42 C43 . 1.4080(18) ?
C42 C47 . 1.5085(18) ?
C43 C44 . 1.376(2) ?
C43 H43 . 0.95 ?
C44 C45 . 1.3897(18) ?
C44 H44 . 0.95 ?
C45 C46 . 1.3851(17) ?
C45 C48 . 1.5039(18) ?
C46 H46 . 0.95 ?
C47 F3 . 1.3427(15) ?
C47 F1 . 1.3447(15) ?
C47 F2 . 1.3460(16) ?
C48 F4 . 1.3394(16) ?
C48 F6 . 1.3411(15) ?
C48 F5 . 1.3418(16) ?
C52 C53 . 1.3823(19) ?
C52 H52 . 0.95 ?
C53 C54 . 1.384(2) ?
C53 H53 . 0.95 ?
C54 C55 . 1.386(2) ?
C54 H54 . 0.95 ?
C55 C56 . 1.3799(18) ?
C55 H55 . 0.95 ?
C56 H56 . 0.95 ?

loop_
_geom_torsion_atom_site_label_1
_geom_torsion_atom_site_label_2
_geom_torsion_atom_site_label_3
_geom_torsion_atom_site_label_4
_geom_torsion_site_symmetry_1
_geom_torsion_site_symmetry_2
_geom_torsion_site_symmetry_3
_geom_torsion_site_symmetry_4
_geom_torsion
_geom_torsion_publ_flag
C2 B1 N51 C56 . . . . -141.06(11) ?
C4 B1 N51 C56 . . . . -31.83(14) ?
C41 B1 N51 C56 . . . . 92.70(13) ?
C2 B1 N51 C52 . . . . 33.04(14) ?
C4 B1 N51 C52 . . . . 142.27(11) ?
C41 B1 N51 C52 . . . . -93.20(13) ?
C21 C1 C2 C11 . . . . 21.2(2) ?
C21 C1 C2 B1 . . . . -156.90(13) ?
N51 B1 C2 C1 . . . . -125.28(12) ?
C4 B1 C2 C1 . . . . 123.76(12) ?
C41 B1 C2 C1 . . . . 3.58(16) ?
N51 B1 C2 C11 . . . . 56.46(12) ?
C4 B1 C2 C11 . . . . -54.50(12) ?
C41 B1 C2 C11 . . . . -174.68(10) ?
N51 B1 C4 C3 . . . . 125.12(12) ?
C2 B1 C4 C3 . . . . -123.70(12) ?
C41 B1 C4 C3 . . . . -2.76(16) ?
N51 B1 C4 C19 . . . . -55.68(12) ?
C2 B1 C4 C19 . . . . 55.50(12) ?
C41 B1 C4 C19 . . . . 176.44(9) ?
C19 C4 C3 C31 . . . . -18.6(2) ?
B1 C4 C3 C31 . . . . 160.53(13) ?
C1 C2 C11 C12 . . . . 40.39(18) ?
B1 C2 C11 C12 . . . . -141.40(11) ?
C1 C2 C11 C20 . . . . -150.10(12) ?
B1 C2 C11 C20 . . . . 28.11(15) ?
C20 C11 C12 C13 . . . . 4.84(18) ?
C2 C11 C12 C13 . . . . 174.60(11) ?
C11 C12 C13 C14 . . . . -2.8(2) ?
C12 C13 C14 C15 . . . . -1.14(19) ?
C13 C14 C15 C16 . . . . -175.44(12) ?
C13 C14 C15 C20 . . . . 2.85(18) ?
C14 C15 C16 C17 . . . . 175.05(12) ?
C20 C15 C16 C17 . . . . -3.24(19) ?
C15 C16 C17 C18 . . . . 1.3(2) ?
C16 C17 C18 C19 . . . . 3.2(2) ?
C17 C18 C19 C20 . . . . -5.44(18) ?
C17 C18 C19 C4 . . . . -175.56(11) ?
C3 C4 C19 C18 . . . . -40.50(17) ?
B1 C4 C19 C18 . . . . 140.32(11) ?
C3 C4 C19 C20 . . . . 149.53(12) ?
B1 C4 C19 C20 . . . . -29.66(15) ?
C14 C15 C20 C19 . . . . -177.39(11) ?
C16 C15 C20 C19 . . . . 0.92(17) ?
C14 C15 C20 C11 . . . . -0.76(17) ?
C16 C15 C20 C11 . . . . 177.55(11) ?
C18 C19 C20 C15 . . . . 3.30(17) ?
C4 C19 C20 C15 . . . . 173.50(10) ?
C18 C19 C20 C11 . . . . -173.24(11) ?
C4 C19 C20 C11 . . . . -3.04(17) ?
C12 C11 C20 C15 . . . . -2.98(17) ?
C2 C11 C20 C15 . . . . -172.71(10) ?
C12 C11 C20 C19 . . . . 173.55(11) ?
C2 C11 C20 C19 . . . . 3.83(17) ?
C2 C1 C21 C24 . . . . 14.7(2) ?
C2 C1 C21 C23 . . . . -111.97(16) ?
C2 C1 C21 C22 . . . . 131.79(15) ?
C4 C3 C31 C34 . . . . -16.3(2) ?
C4 C3 C31 C33 . . . . 110.45(16) ?
C4 C3 C31 C32 . . . . -134.19(15) ?
N51 B1 C41 C42 . . . . -4.14(19) ?
C2 B1 C41 C42 . . . . -127.12(14) ?
C4 B1 C41 C42 . . . . 117.47(14) ?
N51 B1 C41 C46 . . . . 177.90(10) ?
C2 B1 C41 C46 . . . . 54.92(13) ?
C4 B1 C41 C46 . . . . -60.49(13) ?
C46 C41 C42 C43 . . . . -0.56(17) ?
B1 C41 C42 C43 . . . . -178.49(12) ?
C46 C41 C42 C47 . . . . 178.85(11) ?
B1 C41 C42 C47 . . . . 0.9(2) ?
C41 C42 C43 C44 . . . . -0.3(2) ?
C47 C42 C43 C44 . . . . -179.77(12) ?
C42 C43 C44 C45 . . . . 0.6(2) ?
C43 C44 C45 C46 . . . . -0.1(2) ?
C43 C44 C45 C48 . . . . -178.74(12) ?
C44 C45 C46 C41 . . . . -0.90(19) ?
C48 C45 C46 C41 . . . . 177.75(12) ?
C42 C41 C46 C45 . . . . 1.16(17) ?
B1 C41 C46 C45 . . . . 179.57(11) ?
C43 C42 C47 F3 . . . . 3.52(16) ?
C41 C42 C47 F3 . . . . -175.93(11) ?
C43 C42 C47 F1 . . . . 122.82(12) ?
C41 C42 C47 F1 . . . . -56.63(16) ?
C43 C42 C47 F2 . . . . -116.61(13) ?
C41 C42 C47 F2 . . . . 63.94(16) ?
C46 C45 C48 F4 . . . . -104.15(14) ?
C44 C45 C48 F4 . . . . 74.52(16) ?
C46 C45 C48 F6 . . . . 15.87(18) ?
C44 C45 C48 F6 . . . . -165.46(12) ?
C46 C45 C48 F5 . . . . 136.30(13) ?
C44 C45 C48 F5 . . . . -45.03(17) ?
C56 N51 C52 C53 . . . . -0.08(19) ?
B1 N51 C52 C53 . . . . -174.22(12) ?
N51 C52 C53 C54 . . . . -0.3(2) ?
C52 C53 C54 C55 . . . . -0.2(2) ?
C53 C54 C55 C56 . . . . 1.1(2) ?
C52 N51 C56 C55 . . . . 1.04(18) ?
B1 N51 C56 C55 . . . . 175.29(11) ?
C54 C55 C56 N51 . . . . -1.5(2) ?
